data_7123399
loop_
_publ_author_name
'Nieland, Esther'
'Topornicki, Thomas'
'Kunde, Tom'
'Schmidt, Bernd M.'

_publ_section_title
;
 [2+2] Halogen-bonded boxes employing azobenzenes
;
_journal_name_full 'Chemical Communications'
_journal_paper_doi 10.1039/C9CC03061A
_journal_year 2019
_chemical_formula_moiety 'C12 H4 F4 I2 N2 '
_chemical_formula_sum 'C12 H4 F4 I2 N2'
_chemical_formula_weight 505.97
_space_group_crystal_system monoclinic
_space_group_IT_number 14
_space_group_name_Hall '-P 2ybc'
_space_group_name_H-M_alt 'P 1 21/c 1'
_symmetry_space_group_name_Hall '-P 2ybc'
_symmetry_space_group_name_H-M 'P 1 21/c 1'
_atom_sites_solution_hydrogens geom
_audit_creation_method SHELXL-2014/7
_audit_update_record
;
2019-04-12 deposited with the CCDC.    2019-05-07 downloaded from the CCDC.
;
_cell_angle_alpha 90
_cell_angle_beta 93.65(3)
_cell_angle_gamma 90
_cell_formula_units_Z 2
_cell_length_a 11.213(2)
_cell_length_b 4.470(2)
_cell_length_c 13.278(3)
_cell_measurement_reflns_used 5813
_cell_measurement_temperature 100(2)
_cell_measurement_theta_max 27.13
_cell_measurement_theta_min 3.08
_cell_volume 664.2(4)
_computing_cell_refinement 'Bruker SAINT'
_computing_data_collection 'Bruker APEX2'
_computing_data_reduction 'Bruker SAINT'
_computing_structure_refinement 'SHELXL-2014/7 (Sheldrick, 2014)'
_computing_structure_solution 'SHELXS-97 (Sheldrick 2008)'
_diffrn_ambient_temperature 100(2)
_diffrn_measured_fraction_theta_full 0.991
_diffrn_measured_fraction_theta_max 0.993
_diffrn_measurement_device_type 'Bruker D8 VENTURE'
_diffrn_measurement_method '\f and \w scans'
_diffrn_radiation_type MoK\a
_diffrn_radiation_wavelength 0.71073
_diffrn_reflns_av_R_equivalents 0.0186
_diffrn_reflns_av_unetI/netI 0.0148
_diffrn_reflns_Laue_measured_fraction_full 0.991
_diffrn_reflns_Laue_measured_fraction_max 0.993
_diffrn_reflns_limit_h_max 14
_diffrn_reflns_limit_h_min -14
_diffrn_reflns_limit_k_max 5
_diffrn_reflns_limit_k_min -5
_diffrn_reflns_limit_l_max 17
_diffrn_reflns_limit_l_min -17
_diffrn_reflns_number 7433
_diffrn_reflns_point_group_measured_fraction_full 0.991
_diffrn_reflns_point_group_measured_fraction_max 0.993
_diffrn_reflns_theta_full 25.242
_diffrn_reflns_theta_max 27.104
_diffrn_reflns_theta_min 3.075
_diffrn_source 'Incoatec Microfocus Source'
_exptl_absorpt_coefficient_mu 4.772
_exptl_absorpt_correction_type multi-scan
_exptl_absorpt_process_details 'SADABS (Bruker-AXS)'
_exptl_crystal_colour orange
_exptl_crystal_density_diffrn 2.530
_exptl_crystal_description needle
_exptl_crystal_F_000 464
_exptl_crystal_recrystallization_method 'Re-crystallisation from solvent: acetonitrile'
_exptl_crystal_size_max 0.294
_exptl_crystal_size_mid 0.078
_exptl_crystal_size_min 0.054
_exptl_transmission_factor_max 0.7455
_exptl_transmission_factor_min 0.5608
_refine_diff_density_max 0.406
_refine_diff_density_min -0.526
_refine_diff_density_rms 0.091
_refine_ls_extinction_method none
_refine_ls_goodness_of_fit_ref 1.105
_refine_ls_hydrogen_treatment constr
_refine_ls_matrix_type full
_refine_ls_number_parameters 91
_refine_ls_number_reflns 1469
_refine_ls_number_restraints 0
_refine_ls_restrained_S_all 1.105
_refine_ls_R_factor_all 0.0150
_refine_ls_R_factor_gt 0.0136
_refine_ls_shift/su_max 0.002
_refine_ls_shift/su_mean 0.000
_refine_ls_structure_factor_coef Fsqd
_refine_ls_weighting_details 'w=1/[\s^2^(Fo^2^)+(0.0160P)^2^+0.5087P] where P=(Fo^2^+2Fc^2^)/3'
_refine_ls_weighting_scheme calc
_refine_ls_wR_factor_gt 0.0329
_refine_ls_wR_factor_ref 0.0335
_reflns_Friedel_coverage 0.000
_reflns_number_gt 1390
_reflns_number_total 1469
_reflns_threshold_expression 'I > 2\s(I)'
_cod_data_source_file c9cc03061a2.cif
_cod_data_source_block mo_h18_038_0m_a
_cod_original_cell_volume 664.1(4)
_cod_original_formula_sum 'C12 H4 F4 I2 N2 '
_cod_database_code 7123399
_shelx_shelxl_version_number 2014/7
_shelx_space_group_comment
;
The symmetry employed for this shelxl refinement is uniquely defined
by the following loop, which should always be used as a source of
symmetry information in preference to the above space-group names.
They are only intended as comments.
;
_shelx_estimated_absorpt_t_min 0.334
_shelx_estimated_absorpt_t_max 0.783

loop_
_space_group_symop_operation_xyz
'x, y, z'
'-x, y+1/2, -z+1/2'
'-x, -y, -z'
'x, -y-1/2, z-1/2'

loop_
_atom_site_label
_atom_site_type_symbol
_atom_site_fract_x
_atom_site_fract_y
_atom_site_fract_z
_atom_site_U_iso_or_equiv
_atom_site_adp_type
_atom_site_occupancy
_atom_site_site_symmetry_order
_atom_site_calc_flag
_atom_site_refinement_flags_posn
_atom_site_refinement_flags_adp
I1 I 0.08223(2) 0.10029(3) 0.65951(2) 0.01328(5) Uani 1 1 d . .
F1 F 0.26586(11) 0.7491(3) 0.36639(9) 0.0259(3) Uani 1 1 d . .
C1 C 0.38459(16) 0.7401(4) 0.51902(13) 0.0115(3) Uani 1 1 d . .
N1 N 0.46078(15) 0.9396(4) 0.47109(13) 0.0151(3) Uani 1 1 d . .
F2 F 0.49581(11) 0.6872(3) 0.67582(9) 0.0230(3) Uani 1 1 d . .
C2 C 0.28282(18) 0.6450(4) 0.46095(14) 0.0144(4) Uani 1 1 d . .
C3 C 0.19725(17) 0.4549(4) 0.49624(14) 0.0136(4) Uani 1 1 d . .
H3 H 0.1296 0.3950 0.4544 0.016 Uiso 1 1 calc R U
C6 C 0.39797(17) 0.6210(4) 0.61690(14) 0.0124(4) Uani 1 1 d . .
C5 C 0.31542(17) 0.4330(4) 0.65621(14) 0.0127(4) Uani 1 1 d . .
H5 H 0.3271 0.3583 0.7231 0.015 Uiso 1 1 calc R U
C4 C 0.21428(16) 0.3551(4) 0.59526(14) 0.0106(3) Uani 1 1 d . .

loop_
_atom_site_aniso_label
_atom_site_aniso_U_11
_atom_site_aniso_U_22
_atom_site_aniso_U_33
_atom_site_aniso_U_23
_atom_site_aniso_U_13
_atom_site_aniso_U_12
I1 0.01163(7) 0.01242(8) 0.01614(8) 0.00069(4) 0.00362(5) -0.00041(4)
F1 0.0271(7) 0.0374(8) 0.0120(5) 0.0103(5) -0.0068(5) -0.0153(6)
C1 0.0121(8) 0.0099(9) 0.0125(8) -0.0019(6) 0.0013(7) 0.0005(7)
N1 0.0148(8) 0.0147(8) 0.0155(8) 0.0001(6) 0.0001(6) -0.0039(6)
F2 0.0193(6) 0.0304(6) 0.0180(6) 0.0066(5) -0.0099(5) -0.0123(5)
C2 0.0166(9) 0.0163(9) 0.0100(8) 0.0022(7) -0.0011(7) -0.0017(7)
C3 0.0127(9) 0.0141(9) 0.0138(9) 0.0006(7) -0.0017(7) -0.0031(7)
C6 0.0108(9) 0.0137(9) 0.0122(8) -0.0036(7) -0.0032(7) -0.0001(6)
C5 0.0142(9) 0.0134(9) 0.0104(8) 0.0002(6) -0.0002(7) 0.0014(7)
C4 0.0098(8) 0.0086(8) 0.0139(8) -0.0006(6) 0.0034(7) -0.0002(6)

loop_
_atom_type_symbol
_atom_type_description
_atom_type_scat_dispersion_real
_atom_type_scat_dispersion_imag
_atom_type_scat_source
I I -0.4742 1.8119 'International Tables Vol C Tables 4.2.6.8 and 6.1.1.4'
H H 0.0000 0.0000 'International Tables Vol C Tables 4.2.6.8 and 6.1.1.4'
C C 0.0033 0.0016 'International Tables Vol C Tables 4.2.6.8 and 6.1.1.4'
F F 0.0171 0.0103 'International Tables Vol C Tables 4.2.6.8 and 6.1.1.4'
N N 0.0061 0.0033 'International Tables Vol C Tables 4.2.6.8 and 6.1.1.4'

loop_
_geom_angle_atom_site_label_1
_geom_angle_atom_site_label_2
_geom_angle_atom_site_label_3
_geom_angle
_geom_angle_site_symmetry_1
C2 C1 C6 115.44(17) .
C2 C1 N1 115.95(16) .
C6 C1 N1 128.60(17) .
N1 N1 C1 114.6(2) 3_676
F1 C2 C3 118.00(17) .
F1 C2 C1 118.14(17) .
C3 C2 C1 123.84(17) .
C2 C3 C4 117.40(17) .
C2 C3 H3 121.3 .
C4 C3 H3 121.3 .
F2 C6 C5 117.31(17) .
F2 C6 C1 119.49(17) .
C5 C6 C1 123.19(17) .
C6 C5 C4 118.27(17) .
C6 C5 H5 120.9 .
C4 C5 H5 120.9 .
C3 C4 C5 121.77(17) .
C3 C4 I1 120.14(14) .
C5 C4 I1 118.01(14) .

loop_
_geom_bond_atom_site_label_1
_geom_bond_atom_site_label_2
_geom_bond_distance
_geom_bond_site_symmetry_2
I1 C4 2.0924(19) .
F1 C2 1.341(2) .
C1 C2 1.402(3) .
C1 C6 1.404(3) .
C1 N1 1.414(2) .
N1 N1 1.253(3) 3_676
F2 C6 1.339(2) .
C2 C3 1.385(3) .
C3 C4 1.390(3) .
C3 H3 0.9500 .
C6 C5 1.377(3) .
C5 C4 1.395(3) .
C5 H5 0.9500 .
